data_4120350
loop_
_publ_author_name
'Eugene L. Kolychev'
'Sabrina Kronig'
'Kai Brandhorst'
'Matthias Freytag'
'Peter G. Jones'
'Matthias Tamm'

_publ_contact_author
;
        Peter G. Jones (for X-ray details)
        Institut f\"ur Anorganische und Analytische Chemie
        Technische Universit\"at Braunschweig
        Postfach 3329
        38023 Braunschweig
        Germany
;
_publ_contact_author_email p.jones@tu-bs.de
_publ_contact_author_fax '049 531 391-5387'
_publ_contact_author_phone '049 531 391-5382'
_publ_section_title
;
 Iridium(I) Complexes with Anionic N-Heterocyclic Carbene Ligands as
 Catalysts for the Hydrogenation of Alkenes in Nonpolar Media
;
_journal_name_full 'Journal of the American Chemical Society'
_journal_page_first 12448
_journal_page_last 12459
_journal_paper_doi 10.1021/ja406529c
_journal_volume 135
_journal_year 2013
_chemical_formula_sum 'C59.5 H72 B Ir N2'
_chemical_formula_weight 1018.20
_chemical_name_systematic
; 
 ? 
;
_space_group_IT_number 14
_symmetry_cell_setting monoclinic
_symmetry_space_group_name_Hall '-P 2ybc'
_symmetry_space_group_name_H-M 'P 1 21/c 1'
_atom_sites_solution_hydrogens geom
_atom_sites_solution_primary direct
_atom_sites_solution_secondary difmap
_audit_creation_method SHELXL-97
_cell_angle_alpha 90.00
_cell_angle_beta 91.3572(10)
_cell_angle_gamma 90.00
_cell_formula_units_Z 4
_cell_length_a 10.1453(2)
_cell_length_b 23.4220(4)
_cell_length_c 21.0908(3)
_cell_measurement_reflns_used 39771
_cell_measurement_temperature 100(2)
_cell_measurement_theta_max 30.8462
_cell_measurement_theta_min 2.1838
_cell_volume 5010.26(15)
_computing_cell_refinement
; 
CrysAlisPro, Oxford Diffraction Ltd., 
Version 1.171.35.21 (release 20-01-2012 CrysAlis171 .NET) 
(compiled Jan 23 2012,18:06:46) 
;
_computing_data_collection
; 
CrysAlisPro, Oxford Diffraction Ltd., 
Version 1.171.35.21 (release 20-01-2012 CrysAlis171 .NET) 
(compiled Jan 23 2012,18:06:46) 
;
_computing_data_reduction
; 
CrysAlisPro, Oxford Diffraction Ltd., 
Version 1.171.35.21 (release 20-01-2012 CrysAlis171 .NET) 
(compiled Jan 23 2012,18:06:46) 
;
_computing_molecular_graphics 'Bruker XP'
_computing_publication_material SHELXL-97
_computing_structure_refinement 'SHELXL-97 (Sheldrick, 1997)'
_computing_structure_solution 'SHELXS-97 (Sheldrick, 1990)'
_diffrn_ambient_temperature 100(2)
_diffrn_detector_area_resol_mean 16.1419
_diffrn_measured_fraction_theta_full 0.990
_diffrn_measured_fraction_theta_max 0.965
_diffrn_measurement_device_type 'Oxford Diffraction Xcalibur, Eos'
_diffrn_measurement_method '\w scans'
_diffrn_radiation_monochromator graphite
_diffrn_radiation_source 'Enhance (Mo) x-ray Source'
_diffrn_radiation_type 'Mo K\a'
_diffrn_radiation_wavelength 0.71073
_diffrn_reflns_av_R_equivalents 0.0670
_diffrn_reflns_av_sigmaI/netI 0.0341
_diffrn_reflns_limit_h_max 14
_diffrn_reflns_limit_h_min -14
_diffrn_reflns_limit_k_max 33
_diffrn_reflns_limit_k_min -33
_diffrn_reflns_limit_l_max 30
_diffrn_reflns_limit_l_min -30
_diffrn_reflns_number 245048
_diffrn_reflns_theta_full 30.50
_diffrn_reflns_theta_max 30.92
_diffrn_reflns_theta_min 2.19
_exptl_absorpt_coefficient_mu 2.704
_exptl_absorpt_correction_T_max 1.00000
_exptl_absorpt_correction_T_min 0.72641
_exptl_absorpt_correction_type multi-scan
_exptl_absorpt_process_details
; 
CrysAlisPro, Oxford Diffraction Ltd., 
Version 1.171.35.21 (release 20-01-2012 CrysAlis171 .NET) 
(compiled Jan 23 2012,18:06:46) 
;
_exptl_crystal_colour orange
_exptl_crystal_density_diffrn 1.350
_exptl_crystal_description prism
_exptl_crystal_F_000 2100
_exptl_crystal_size_max 0.30
_exptl_crystal_size_mid 0.12
_exptl_crystal_size_min 0.10
_refine_diff_density_max 1.282
_refine_diff_density_min -1.315
_refine_diff_density_rms 0.120
_refine_ls_extinction_method none
_refine_ls_goodness_of_fit_ref 1.070
_refine_ls_hydrogen_treatment mixed
_refine_ls_matrix_type full
_refine_ls_number_parameters 585
_refine_ls_number_reflns 15307
_refine_ls_number_restraints 4
_refine_ls_restrained_S_all 1.070
_refine_ls_R_factor_all 0.0559
_refine_ls_R_factor_gt 0.0381
_refine_ls_shift/su_max 0.002
_refine_ls_shift/su_mean 0.000
_refine_ls_structure_factor_coef Fsqd
_refine_ls_weighting_details 'calc w=1/[\s^2^(Fo^2^)+(0.0307P)^2^+13.2097P] where P=(Fo^2^+2Fc^2^)/3'
_refine_ls_weighting_scheme calc
_refine_ls_wR_factor_gt 0.0811
_refine_ls_wR_factor_ref 0.0869
_reflns_number_gt 12461
_reflns_number_total 15307
_reflns_threshold_expression >2sigma(I)
_cod_data_source_file ja406529c_si_002_05.cif
_cod_data_source_block evg13
_cod_original_cell_volume 5010.27(15)
_cod_original_sg_symbol_H-M 'P 21/c'
_cod_original_formula_sum 'C59.50 H72 B Ir N2'
_cod_database_code 4120350

loop_
_symmetry_equiv_pos_as_xyz
'x, y, z'
'-x, y+1/2, -z+1/2'
'-x, -y, -z'
'x, -y-1/2, z-1/2'

loop_
_atom_site_label
_atom_site_type_symbol
_atom_site_fract_x
_atom_site_fract_y
_atom_site_fract_z
_atom_site_U_iso_or_equiv
_atom_site_adp_type
_atom_site_occupancy
_atom_site_symmetry_multiplicity
_atom_site_calc_flag
_atom_site_refinement_flags
_atom_site_disorder_assembly
_atom_site_disorder_group
Ir Ir 0.416795(12) 0.418881(5) 0.206700(5) 0.02015(4) Uani 1 1 d . . .
B B 0.6214(3) 0.28958(13) 0.40582(15) 0.0133(6) Uani 1 1 d . . .
N1 N 0.5185(2) 0.35819(10) 0.30780(11) 0.0116(4) Uani 1 1 d . . .
N2 N 0.5140(2) 0.44096(10) 0.35178(11) 0.0111(4) Uani 1 1 d . . .
C1 C 0.4838(3) 0.41361(12) 0.29742(13) 0.0141(5) Uani 1 1 d . . .
C2 C 0.5755(3) 0.34853(12) 0.36877(13) 0.0121(5) Uani 1 1 d . . .
C3 C 0.5700(3) 0.40217(11) 0.39488(13) 0.0126(5) Uani 1 1 d . . .
H3 H 0.6002 0.4116 0.4366 0.015 Uiso 1 1 calc R . .
C4 C 0.4986(3) 0.32603(12) 0.24925(13) 0.0135(5) Uani 1 1 d . . .
C5 C 0.5908(3) 0.33360(13) 0.20107(14) 0.0173(5) Uani 1 1 d . . .
C6 C 0.5663(3) 0.30522(14) 0.14325(15) 0.0205(6) Uani 1 1 d . . .
H6 H 0.6266 0.3095 0.1098 0.025 Uiso 1 1 calc R . .
C7 C 0.4564(3) 0.27122(13) 0.13428(14) 0.0204(6) Uani 1 1 d . . .
H7 H 0.4414 0.2525 0.0948 0.024 Uiso 1 1 calc R . .
C8 C 0.3672(3) 0.26432(13) 0.18286(14) 0.0191(6) Uani 1 1 d . . .
H8 H 0.2926 0.2404 0.1760 0.023 Uiso 1 1 calc R . .
C9 C 0.3846(3) 0.29151(12) 0.24126(14) 0.0159(5) Uani 1 1 d . . .
C10 C 0.7230(3) 0.36360(14) 0.21290(15) 0.0205(6) Uani 1 1 d . . .
H10 H 0.7208 0.3816 0.2558 0.025 Uiso 1 1 calc R . .
C11 C 0.7494(3) 0.41072(15) 0.16485(17) 0.0288(7) Uani 1 1 d . . .
H11A H 0.7510 0.3943 0.1221 0.043 Uiso 1 1 calc R . .
H11B H 0.8347 0.4286 0.1749 0.043 Uiso 1 1 calc R . .
H11C H 0.6795 0.4395 0.1666 0.043 Uiso 1 1 calc R . .
C12 C 0.8343(3) 0.31959(17) 0.2140(2) 0.0323(8) Uani 1 1 d . . .
H12A H 0.8137 0.2890 0.2439 0.048 Uiso 1 1 calc R . .
H12B H 0.9170 0.3381 0.2272 0.048 Uiso 1 1 calc R . .
H12C H 0.8435 0.3034 0.1714 0.048 Uiso 1 1 calc R . .
C13 C 0.2898(3) 0.28353(14) 0.29533(15) 0.0217(6) Uani 1 1 d . . .
H13 H 0.3422 0.2882 0.3358 0.026 Uiso 1 1 calc R . .
C14 C 0.1830(4) 0.3294(2) 0.2947(2) 0.0419(10) Uani 1 1 d . . .
H14A H 0.2242 0.3672 0.2976 0.063 Uiso 1 1 calc R . .
H14B H 0.1255 0.3237 0.3308 0.063 Uiso 1 1 calc R . .
H14C H 0.1308 0.3267 0.2551 0.063 Uiso 1 1 calc R . .
C15 C 0.2286(4) 0.22398(18) 0.2966(2) 0.0382(9) Uani 1 1 d . . .
H15A H 0.1676 0.2195 0.2602 0.057 Uiso 1 1 calc R . .
H15B H 0.1805 0.2191 0.3360 0.057 Uiso 1 1 calc R . .
H15C H 0.2984 0.1952 0.2945 0.057 Uiso 1 1 calc R . .
C16 C 0.4955(3) 0.50102(11) 0.36420(13) 0.0123(5) Uani 1 1 d . . .
C17 C 0.3877(3) 0.51776(11) 0.40011(13) 0.0124(5) Uani 1 1 d . . .
C18 C 0.3775(3) 0.57563(12) 0.41546(14) 0.0167(5) Uani 1 1 d . . .
H18 H 0.3063 0.5884 0.4403 0.020 Uiso 1 1 calc R . .
C19 C 0.4700(3) 0.61451(12) 0.39483(15) 0.0197(6) Uani 1 1 d . . .
H19 H 0.4628 0.6536 0.4064 0.024 Uiso 1 1 calc R . .
C20 C 0.5729(3) 0.59704(12) 0.35744(15) 0.0184(6) Uani 1 1 d . . .
H20 H 0.6341 0.6245 0.3430 0.022 Uiso 1 1 calc R . .
C21 C 0.5885(3) 0.53993(12) 0.34062(13) 0.0137(5) Uani 1 1 d . . .
C22 C 0.2847(3) 0.47539(12) 0.42220(13) 0.0136(5) Uani 1 1 d . . .
H22 H 0.3009 0.4380 0.4008 0.016 Uiso 1 1 calc R . .
C23 C 0.2964(3) 0.46606(15) 0.49366(15) 0.0243(7) Uani 1 1 d . . .
H23A H 0.3865 0.4541 0.5050 0.036 Uiso 1 1 calc R . .
H23B H 0.2343 0.4363 0.5062 0.036 Uiso 1 1 calc R . .
H23C H 0.2760 0.5017 0.5157 0.036 Uiso 1 1 calc R . .
C24 C 0.1444(3) 0.49517(14) 0.40378(17) 0.0240(6) Uani 1 1 d . . .
H24A H 0.0808 0.4660 0.4162 0.036 Uiso 1 1 calc R . .
H24B H 0.1378 0.5011 0.3578 0.036 Uiso 1 1 calc R . .
H24C H 0.1251 0.5310 0.4256 0.036 Uiso 1 1 calc R . .
C25 C 0.6994(3) 0.51999(13) 0.29819(14) 0.0184(6) Uani 1 1 d . . .
H25 H 0.6641 0.4876 0.2721 0.022 Uiso 1 1 calc R . .
C26 C 0.8176(3) 0.49717(15) 0.33701(17) 0.0248(7) Uani 1 1 d . . .
H26A H 0.8545 0.5279 0.3635 0.037 Uiso 1 1 calc R . .
H26B H 0.8850 0.4833 0.3083 0.037 Uiso 1 1 calc R . .
H26C H 0.7888 0.4658 0.3641 0.037 Uiso 1 1 calc R . .
C27 C 0.7440(4) 0.56611(16) 0.25230(18) 0.0311(8) Uani 1 1 d . . .
H27A H 0.6671 0.5818 0.2294 0.047 Uiso 1 1 calc R . .
H27B H 0.8048 0.5495 0.2220 0.047 Uiso 1 1 calc R . .
H27C H 0.7889 0.5967 0.2761 0.047 Uiso 1 1 calc R . .
C28 C 0.4885(3) 0.26276(12) 0.43811(13) 0.0138(5) Uani 1 1 d . . .
C29 C 0.3843(3) 0.29725(13) 0.45823(14) 0.0184(6) Uani 1 1 d . . .
H29 H 0.3940 0.3375 0.4560 0.022 Uiso 1 1 calc R . .
C30 C 0.2673(3) 0.27506(14) 0.48127(15) 0.0222(6) Uani 1 1 d . . .
H30 H 0.1986 0.3004 0.4927 0.027 Uiso 1 1 calc R . .
C31 C 0.2492(3) 0.21653(14) 0.48787(15) 0.0209(6) Uani 1 1 d . . .
C32 C 0.3530(3) 0.18126(13) 0.47113(15) 0.0201(6) Uani 1 1 d . . .
H32 H 0.3451 0.1411 0.4764 0.024 Uiso 1 1 calc R . .
C33 C 0.4691(3) 0.20384(12) 0.44660(14) 0.0172(5) Uani 1 1 d . . .
H33 H 0.5374 0.1783 0.4353 0.021 Uiso 1 1 calc R . .
C34 C 0.1207(3) 0.19330(18) 0.5119(2) 0.0350(9) Uani 1 1 d . . .
H34A H 0.1106 0.2046 0.5562 0.053 Uiso 1 1 calc R . .
H34B H 0.1209 0.1516 0.5087 0.053 Uiso 1 1 calc R . .
H34C H 0.0472 0.2087 0.4862 0.053 Uiso 1 1 calc R . .
C35 C 0.6874(3) 0.24231(12) 0.35852(13) 0.0140(5) Uani 1 1 d . . .
C36 C 0.6096(3) 0.21249(12) 0.31361(14) 0.0170(5) Uani 1 1 d . . .
H36 H 0.5178 0.2203 0.3109 0.020 Uiso 1 1 calc R . .
C37 C 0.6615(3) 0.17182(13) 0.27272(15) 0.0207(6) Uani 1 1 d . . .
H37 H 0.6051 0.1537 0.2423 0.025 Uiso 1 1 calc R . .
C38 C 0.7944(3) 0.15753(13) 0.27587(16) 0.0224(6) Uani 1 1 d . . .
C39 C 0.8725(3) 0.18493(14) 0.32133(18) 0.0254(7) Uani 1 1 d . . .
H39 H 0.9633 0.1753 0.3254 0.030 Uiso 1 1 calc R . .
C40 C 0.8204(3) 0.22645(13) 0.36121(16) 0.0219(6) Uani 1 1 d . . .
H40 H 0.8775 0.2446 0.3913 0.026 Uiso 1 1 calc R . .
C41 C 0.8502(4) 0.11334(15) 0.23169(19) 0.0330(8) Uani 1 1 d . . .
H41A H 0.8267 0.1233 0.1877 0.049 Uiso 1 1 calc R . .
H41B H 0.8137 0.0758 0.2417 0.049 Uiso 1 1 calc R . .
H41C H 0.9464 0.1123 0.2370 0.049 Uiso 1 1 calc R . .
C42 C 0.7313(3) 0.30851(11) 0.46049(13) 0.0129(5) Uani 1 1 d . . .
C43 C 0.8377(3) 0.34494(12) 0.44775(14) 0.0166(5) Uani 1 1 d . . .
H43 H 0.8416 0.3623 0.4071 0.020 Uiso 1 1 calc R . .
C44 C 0.9371(3) 0.35651(13) 0.49223(15) 0.0193(6) Uani 1 1 d . . .
H44 H 1.0069 0.3815 0.4813 0.023 Uiso 1 1 calc R . .
C45 C 0.9367(3) 0.33228(13) 0.55248(14) 0.0194(6) Uani 1 1 d . . .
C46 C 0.8321(3) 0.29683(13) 0.56664(14) 0.0203(6) Uani 1 1 d . . .
H46 H 0.8283 0.2800 0.6075 0.024 Uiso 1 1 calc R . .
C47 C 0.7322(3) 0.28545(12) 0.52165(14) 0.0164(5) Uani 1 1 d . . .
H47 H 0.6619 0.2610 0.5331 0.020 Uiso 1 1 calc R . .
C48 C 1.0469(3) 0.34378(17) 0.60036(17) 0.0304(8) Uani 1 1 d . . .
H48A H 1.0419 0.3163 0.6352 0.046 Uiso 1 1 calc R . .
H48B H 1.0381 0.3826 0.6171 0.046 Uiso 1 1 calc R . .
H48C H 1.1320 0.3399 0.5798 0.046 Uiso 1 1 calc R . .
C49 C 0.4042(4) 0.43001(18) 0.10288(16) 0.0337(9) Uani 1 1 d . . .
H49 H 0.465(4) 0.4104(18) 0.088(2) 0.033(11) Uiso 1 1 d . . .
C50 C 0.2918(4) 0.40159(16) 0.12354(16) 0.0282(7) Uani 1 1 d . . .
H50 H 0.280(5) 0.362(2) 0.122(2) 0.047(13) Uiso 1 1 d . . .
C51 C 0.1586(4) 0.42973(16) 0.13011(17) 0.0301(8) Uani 1 1 d . . .
H51A H 0.1391 0.4519 0.0911 0.036 Uiso 1 1 calc R . .
H51B H 0.0910 0.3994 0.1327 0.036 Uiso 1 1 calc R . .
C52 C 0.1448(5) 0.4679(3) 0.1850(3) 0.093(3) Uani 1 1 d . . .
H52A H 0.0774 0.4517 0.2130 0.111 Uiso 1 1 calc R . .
H52B H 0.1114 0.5052 0.1695 0.111 Uiso 1 1 calc R . .
C53 C 0.2694(4) 0.47830(18) 0.2244(2) 0.0374(10) Uani 1 1 d . . .
H53 H 0.261(4) 0.4813(19) 0.269(2) 0.040(12) Uiso 1 1 d . . .
C54 C 0.3826(4) 0.50718(16) 0.20258(17) 0.0335(9) Uani 1 1 d . . .
H54 H 0.432(4) 0.5254(16) 0.2339(19) 0.023(10) Uiso 1 1 d . . .
C55 C 0.3864(9) 0.5314(2) 0.1364(2) 0.091(3) Uani 1 1 d . . .
H55A H 0.3011 0.5505 0.1271 0.109 Uiso 1 1 calc R . .
H55B H 0.4558 0.5611 0.1357 0.109 Uiso 1 1 calc R . .
C56 C 0.4109(5) 0.4910(2) 0.08588(19) 0.0452(10) Uani 1 1 d . . .
H56A H 0.4995 0.4988 0.0692 0.054 Uiso 1 1 calc R . .
H56B H 0.3460 0.4982 0.0510 0.054 Uiso 1 1 calc R . .
C91 C 0.1042(5) 0.55828(18) 0.0109(3) 0.0338(16) Uiso 0.50 1 d PGD A -1
C92 C -0.0065(6) 0.5571(2) 0.0484(2) 0.046(2) Uiso 0.50 1 d PGD A -1
H92 H -0.0227 0.5875 0.0770 0.055 Uiso 0.50 1 calc PR A -1
C93 C -0.0937(5) 0.5114(3) 0.0441(3) 0.049(2) Uiso 0.50 1 d PGD A -1
H93 H -0.1694 0.5106 0.0698 0.058 Uiso 0.50 1 calc PR A -1
C94 C -0.0701(5) 0.4669(2) 0.0023(3) 0.046(2) Uiso 0.50 1 d PGD A -1
H94 H -0.1296 0.4356 -0.0006 0.055 Uiso 0.50 1 calc PR A -1
C95 C 0.0407(6) 0.46806(19) -0.0352(3) 0.0426(19) Uiso 0.50 1 d PGD A -1
H95 H 0.0568 0.4376 -0.0638 0.051 Uiso 0.50 1 calc PR A -1
C96 C 0.1278(4) 0.5138(2) -0.0310(2) 0.0317(15) Uiso 0.50 1 d PGD A -1
H96 H 0.2035 0.5146 -0.0566 0.038 Uiso 0.50 1 calc PR A -1
C97 C 0.1965(9) 0.6098(4) 0.0152(4) 0.0416(19) Uiso 0.50 1 d PD A -1
H97A H 0.1686 0.6385 -0.0162 0.062 Uiso 0.50 1 calc PR A -1
H97B H 0.2868 0.5976 0.0067 0.062 Uiso 0.50 1 calc PR A -1
H97C H 0.1934 0.6263 0.0578 0.062 Uiso 0.50 1 calc PR A -1

loop_
_atom_site_aniso_label
_atom_site_aniso_U_11
_atom_site_aniso_U_22
_atom_site_aniso_U_33
_atom_site_aniso_U_23
_atom_site_aniso_U_13
_atom_site_aniso_U_12
Ir 0.02206(6) 0.02260(6) 0.01548(5) -0.00505(5) -0.00623(4) 0.00732(5)
B 0.0140(13) 0.0112(13) 0.0149(14) -0.0009(11) -0.0002(11) -0.0008(11)
N1 0.0087(10) 0.0128(10) 0.0131(10) -0.0029(8) -0.0025(8) 0.0008(8)
N2 0.0122(10) 0.0096(10) 0.0114(10) -0.0014(8) -0.0024(8) 0.0013(8)
C1 0.0118(11) 0.0156(13) 0.0146(12) -0.0015(10) -0.0031(9) 0.0013(10)
C2 0.0086(11) 0.0145(12) 0.0130(12) -0.0024(10) -0.0021(9) -0.0003(9)
C3 0.0131(12) 0.0125(12) 0.0121(12) -0.0003(9) -0.0026(9) 0.0014(9)
C4 0.0130(11) 0.0130(12) 0.0144(12) -0.0044(10) -0.0034(9) 0.0025(9)
C5 0.0160(13) 0.0177(14) 0.0181(14) -0.0065(11) -0.0016(10) 0.0020(10)
C6 0.0196(14) 0.0244(15) 0.0174(14) -0.0076(11) -0.0005(11) 0.0037(12)
C7 0.0248(15) 0.0190(14) 0.0169(14) -0.0071(11) -0.0075(11) 0.0053(11)
C8 0.0178(13) 0.0159(13) 0.0231(15) -0.0062(11) -0.0097(11) 0.0008(11)
C9 0.0115(12) 0.0182(13) 0.0178(13) -0.0032(10) -0.0040(10) 0.0008(10)
C10 0.0149(13) 0.0271(16) 0.0196(14) -0.0069(12) 0.0019(11) -0.0027(11)
C11 0.0238(16) 0.0317(19) 0.0311(17) -0.0012(14) 0.0037(13) -0.0054(13)
C12 0.0157(15) 0.036(2) 0.045(2) 0.0002(16) -0.0019(14) 0.0027(13)
C13 0.0147(13) 0.0289(16) 0.0213(15) -0.0048(12) -0.0020(11) -0.0041(12)
C14 0.0204(17) 0.056(3) 0.049(2) 0.008(2) 0.0107(16) 0.0126(17)
C15 0.0311(19) 0.043(2) 0.041(2) -0.0068(17) 0.0051(16) -0.0222(17)
C16 0.0151(12) 0.0093(12) 0.0122(12) -0.0019(9) -0.0056(9) 0.0016(9)
C17 0.0124(12) 0.0117(12) 0.0128(12) 0.0005(9) -0.0038(9) 0.0008(9)
C18 0.0175(13) 0.0150(13) 0.0174(13) -0.0015(10) -0.0011(10) 0.0043(10)
C19 0.0234(14) 0.0093(12) 0.0262(15) -0.0003(11) -0.0043(12) 0.0018(11)
C20 0.0192(13) 0.0132(13) 0.0226(14) 0.0026(11) -0.0029(11) -0.0028(10)
C21 0.0129(12) 0.0143(13) 0.0137(12) 0.0007(10) -0.0033(9) 0.0006(10)
C22 0.0126(12) 0.0131(12) 0.0151(12) -0.0003(10) -0.0019(9) -0.0004(9)
C23 0.0251(16) 0.0316(17) 0.0161(14) 0.0037(12) -0.0019(12) -0.0102(13)
C24 0.0140(13) 0.0264(16) 0.0313(17) 0.0071(13) -0.0034(12) -0.0010(12)
C25 0.0164(13) 0.0207(14) 0.0183(14) -0.0008(11) 0.0016(11) -0.0022(11)
C26 0.0157(14) 0.0266(16) 0.0320(17) 0.0006(13) 0.0002(12) 0.0037(12)
C27 0.0295(17) 0.0336(19) 0.0305(18) 0.0098(14) 0.0089(14) -0.0004(14)
C28 0.0128(12) 0.0135(12) 0.0150(12) -0.0010(10) -0.0012(9) 0.0005(10)
C29 0.0199(14) 0.0156(13) 0.0199(14) 0.0002(11) 0.0041(11) 0.0030(11)
C30 0.0174(14) 0.0262(16) 0.0231(15) 0.0039(12) 0.0046(11) 0.0063(12)
C31 0.0158(13) 0.0301(16) 0.0170(14) 0.0059(12) 0.0005(11) -0.0020(12)
C32 0.0220(14) 0.0159(14) 0.0223(15) 0.0021(11) -0.0007(11) -0.0043(11)
C33 0.0150(13) 0.0161(13) 0.0205(14) 0.0003(11) 0.0008(10) 0.0007(10)
C34 0.0165(15) 0.044(2) 0.045(2) 0.0150(18) 0.0047(14) -0.0036(14)
C35 0.0128(12) 0.0105(12) 0.0186(13) 0.0005(10) 0.0013(10) -0.0007(9)
C36 0.0173(13) 0.0129(13) 0.0207(14) -0.0036(10) 0.0001(10) 0.0009(10)
C37 0.0270(15) 0.0128(13) 0.0224(15) -0.0049(11) 0.0011(12) -0.0006(11)
C38 0.0287(16) 0.0125(13) 0.0265(16) 0.0000(11) 0.0139(13) -0.0014(11)
C39 0.0144(14) 0.0204(15) 0.042(2) -0.0045(14) 0.0079(13) 0.0014(11)
C40 0.0148(13) 0.0180(14) 0.0328(17) -0.0052(12) 0.0017(12) 0.0001(11)
C41 0.041(2) 0.0204(16) 0.039(2) -0.0065(14) 0.0249(16) -0.0007(14)
C42 0.0117(12) 0.0103(12) 0.0167(13) -0.0020(9) -0.0009(9) 0.0017(9)
C43 0.0144(12) 0.0155(13) 0.0198(14) 0.0015(10) -0.0021(10) -0.0007(10)
C44 0.0140(13) 0.0163(14) 0.0274(16) -0.0011(11) -0.0018(11) -0.0007(10)
C45 0.0178(13) 0.0205(14) 0.0196(14) -0.0075(11) -0.0045(11) 0.0065(11)
C46 0.0235(15) 0.0211(15) 0.0162(13) -0.0013(11) -0.0030(11) 0.0041(12)
C47 0.0173(13) 0.0130(13) 0.0189(14) 0.0004(10) -0.0005(10) 0.0005(10)
C48 0.0223(16) 0.046(2) 0.0229(16) -0.0114(15) -0.0070(13) 0.0016(15)
C49 0.0355(19) 0.051(2) 0.0147(14) -0.0108(15) -0.0048(13) 0.0169(17)
C50 0.0387(19) 0.0253(16) 0.0198(15) -0.0044(12) -0.0150(14) 0.0095(14)
C51 0.0277(17) 0.037(2) 0.0253(17) -0.0001(14) -0.0094(13) 0.0043(14)
C52 0.046(3) 0.117(5) 0.112(5) -0.090(4) -0.051(3) 0.048(3)
C53 0.0283(18) 0.043(2) 0.041(2) -0.0218(18) -0.0151(16) 0.0191(16)
C54 0.056(2) 0.0269(18) 0.0172(15) -0.0027(13) -0.0072(16) 0.0160(16)
C55 0.213(8) 0.041(3) 0.019(2) 0.0081(19) 0.001(3) 0.039(4)
C56 0.056(3) 0.056(3) 0.0242(19) 0.0007(18) 0.0081(18) -0.012(2)

loop_
_atom_type_symbol
_atom_type_description
_atom_type_scat_dispersion_real
_atom_type_scat_dispersion_imag
_atom_type_scat_source
C C 0.0033 0.0016 'International Tables Vol C Tables 4.2.6.8 and 6.1.1.4'
H H 0.0000 0.0000 'International Tables Vol C Tables 4.2.6.8 and 6.1.1.4'
B B 0.0013 0.0007 'International Tables Vol C Tables 4.2.6.8 and 6.1.1.4'
N N 0.0061 0.0033 'International Tables Vol C Tables 4.2.6.8 and 6.1.1.4'
Ir Ir -1.4442 7.9887 'International Tables Vol C Tables 4.2.6.8 and 6.1.1.4'

loop_
_geom_angle_atom_site_label_1
_geom_angle_atom_site_label_2
_geom_angle_atom_site_label_3
_geom_angle
C1 Ir C53 95.65(14)
C1 Ir C54 98.70(12)
C53 Ir C54 39.66(18)
C1 Ir C50 158.19(13)
C53 Ir C50 82.05(14)
C54 Ir C50 93.29(14)
C1 Ir C49 163.35(13)
C53 Ir C49 94.24(16)
C54 Ir C49 80.61(14)
C50 Ir C49 37.22(15)
C1 Ir C4 60.18(10)
C53 Ir C4 138.96(16)
C54 Ir C4 158.43(12)
C50 Ir C4 108.11(11)
C49 Ir C4 118.19(12)
C35 B C42 109.1(2)
C35 B C2 113.0(2)
C42 B C2 106.6(2)
C35 B C28 110.0(2)
C42 B C28 111.1(2)
C2 B C28 106.9(2)
C1 N1 C2 113.4(2)
C1 N1 C4 109.0(2)
C2 N1 C4 137.2(2)
C1 N2 C3 109.1(2)
C1 N2 C16 126.3(2)
C3 N2 C16 124.6(2)
N2 C1 N1 105.4(2)
N2 C1 Ir 147.7(2)
N1 C1 Ir 106.90(18)
C3 C2 N1 101.5(2)
C3 C2 B 126.1(2)
N1 C2 B 132.0(2)
C2 C3 N2 110.7(2)
C5 C4 C9 122.7(3)
C5 C4 N1 117.7(2)
C9 C4 N1 119.5(2)
C5 C4 Ir 81.46(17)
C9 C4 Ir 101.05(18)
N1 C4 Ir 83.82(15)
C6 C5 C4 117.3(3)
C6 C5 C10 119.7(3)
C4 C5 C10 122.3(3)
C7 C6 C5 121.2(3)
C6 C7 C8 120.2(3)
C7 C8 C9 121.8(3)
C8 C9 C4 116.8(3)
C8 C9 C13 122.5(3)
C4 C9 C13 120.6(3)
C11 C10 C5 113.0(3)
C11 C10 C12 110.8(3)
C5 C10 C12 109.7(3)
C9 C13 C14 111.6(3)
C9 C13 C15 113.0(3)
C14 C13 C15 110.7(3)
C17 C16 C21 123.2(2)
C17 C16 N2 118.5(2)
C21 C16 N2 118.3(2)
C18 C17 C16 117.4(3)
C18 C17 C22 120.4(2)
C16 C17 C22 122.2(2)
C19 C18 C17 120.7(3)
C20 C19 C18 120.7(3)
C19 C20 C21 121.4(3)
C20 C21 C16 116.7(3)
C20 C21 C25 122.2(3)
C16 C21 C25 121.1(2)
C17 C22 C23 111.0(2)
C17 C22 C24 111.4(2)
C23 C22 C24 110.1(2)
C27 C25 C21 112.9(3)
C27 C25 C26 110.2(3)
C21 C25 C26 111.8(2)
C29 C28 C33 114.7(3)
C29 C28 B 122.3(2)
C33 C28 B 123.0(2)
C30 C29 C28 123.0(3)
C31 C30 C29 121.2(3)
C30 C31 C32 117.2(3)
C30 C31 C34 120.4(3)
C32 C31 C34 122.4(3)
C31 C32 C33 121.2(3)
C32 C33 C28 122.6(3)
C40 C35 C36 114.9(3)
C40 C35 B 124.1(3)
C36 C35 B 120.9(2)
C37 C36 C35 122.8(3)
C38 C37 C36 121.0(3)
C39 C38 C37 117.4(3)
C39 C38 C41 121.7(3)
C37 C38 C41 120.9(3)
C38 C39 C40 121.3(3)
C39 C40 C35 122.6(3)
C47 C42 C43 115.0(3)
C47 C42 B 122.1(2)
C43 C42 B 122.7(2)
C44 C43 C42 122.5(3)
C43 C44 C45 121.3(3)
C46 C45 C44 117.4(3)
C46 C45 C48 121.4(3)
C44 C45 C48 121.3(3)
C45 C46 C47 121.0(3)
C46 C47 C42 122.8(3)
C50 C49 C56 125.4(4)
C50 C49 Ir 70.3(2)
C56 C49 Ir 110.7(2)
C49 C50 C51 123.9(3)
C49 C50 Ir 72.5(2)
C51 C50 Ir 110.5(2)
C52 C51 C50 116.0(3)
C51 C52 C53 115.8(4)
C54 C53 C52 124.7(5)
C54 C53 Ir 70.8(2)
C52 C53 Ir 112.8(3)
C53 C54 C55 121.2(5)
C53 C54 Ir 69.6(2)
C55 C54 Ir 113.6(3)
C56 C55 C54 116.3(4)
C55 C56 C49 116.3(4)
C92 C91 C96 120.0
C92 C91 C97 119.0(5)
C96 C91 C97 121.0(5)
C93 C92 C91 120.0
C92 C93 C94 120.0
C95 C94 C93 120.0
C94 C95 C96 120.0
C95 C96 C91 120.0

loop_
_geom_bond_atom_site_label_1
_geom_bond_atom_site_label_2
_geom_bond_distance
Ir C1 2.019(3)
Ir C53 2.083(3)
Ir C54 2.099(4)
Ir C50 2.178(3)
Ir C49 2.206(3)
Ir C4 2.487(3)
B C35 1.643(4)
B C42 1.646(4)
B C2 1.648(4)
B C28 1.649(4)
N1 C1 1.361(4)
N1 C2 1.415(3)
N1 C4 1.456(3)
N2 C1 1.342(3)
N2 C3 1.397(3)
N2 C16 1.444(3)
C2 C3 1.373(4)
C4 C5 1.409(4)
C4 C9 1.418(4)
C5 C6 1.406(4)
C5 C10 1.529(4)
C6 C7 1.380(4)
C7 C8 1.392(5)
C8 C9 1.394(4)
C9 C13 1.521(4)
C10 C11 1.526(5)
C10 C12 1.529(5)
C13 C14 1.525(5)
C13 C15 1.527(5)
C16 C17 1.401(4)
C16 C21 1.411(4)
C17 C18 1.398(4)
C17 C22 1.522(4)
C18 C19 1.385(4)
C19 C20 1.385(4)
C20 C21 1.394(4)
C21 C25 1.527(4)
C22 C23 1.525(4)
C22 C24 1.538(4)
C25 C27 1.526(4)
C25 C26 1.532(4)
C28 C29 1.404(4)
C28 C33 1.406(4)
C29 C30 1.394(4)
C30 C31 1.391(5)
C31 C32 1.391(4)
C31 C34 1.511(4)
C32 C33 1.401(4)
C35 C40 1.400(4)
C35 C36 1.404(4)
C36 C37 1.396(4)
C37 C38 1.389(5)
C38 C39 1.387(5)
C38 C41 1.512(4)
C39 C40 1.398(4)
C42 C47 1.398(4)
C42 C43 1.407(4)
C43 C44 1.388(4)
C44 C45 1.392(4)
C45 C46 1.386(4)
C45 C48 1.512(4)
C46 C47 1.398(4)
C49 C50 1.399(6)
C49 C56 1.475(6)
C50 C51 1.513(5)
C51 C52 1.473(6)
C52 C53 1.515(6)
C53 C54 1.419(6)
C54 C55 1.507(6)
C55 C56 1.451(6)
C91 C92 1.3900
C91 C96 1.3900
C91 C97 1.529(9)
C92 C93 1.3900
C93 C94 1.3900
C94 C95 1.3900
C95 C96 1.3900

loop_
_geom_torsion_atom_site_label_1
_geom_torsion_atom_site_label_2
_geom_torsion_atom_site_label_3
_geom_torsion_atom_site_label_4
_geom_torsion
C3 N2 C1 N1 1.3(3)
C16 N2 C1 N1 179.9(2)
C3 N2 C1 Ir -174.9(3)
C16 N2 C1 Ir 3.7(5)
C2 N1 C1 N2 -1.6(3)
C4 N1 C1 N2 -175.6(2)
C2 N1 C1 Ir 176.27(17)
C4 N1 C1 Ir 2.3(2)
C53 Ir C1 N2 -40.5(4)
C54 Ir C1 N2 -0.6(4)
C50 Ir C1 N2 -123.2(4)
C49 Ir C1 N2 85.7(6)
C4 Ir C1 N2 174.7(4)
C53 Ir C1 N1 143.3(2)
C54 Ir C1 N1 -176.8(2)
C50 Ir C1 N1 60.6(4)
C49 Ir C1 N1 -90.5(5)
C4 Ir C1 N1 -1.45(16)
C1 N1 C2 C3 1.2(3)
C4 N1 C2 C3 172.9(3)
C1 N1 C2 B 174.1(3)
C4 N1 C2 B -14.2(5)
C35 B C2 C3 -151.0(3)
C42 B C2 C3 -31.1(4)
C28 B C2 C3 87.8(3)
C35 B C2 N1 37.6(4)
C42 B C2 N1 157.5(3)
C28 B C2 N1 -83.6(3)
N1 C2 C3 N2 -0.3(3)
B C2 C3 N2 -173.8(2)
C1 N2 C3 C2 -0.6(3)
C16 N2 C3 C2 -179.2(2)
C1 N1 C4 C5 75.2(3)
C2 N1 C4 C5 -96.7(4)
C1 N1 C4 C9 -101.0(3)
C2 N1 C4 C9 87.1(4)
C1 N1 C4 Ir -1.78(19)
C2 N1 C4 Ir -173.7(3)
C1 Ir C4 C5 -117.98(19)
C53 Ir C4 C5 -178.9(2)
C54 Ir C4 C5 -105.4(4)
C50 Ir C4 C5 82.23(19)
C49 Ir C4 C5 43.1(2)
C1 Ir C4 C9 120.2(2)
C53 Ir C4 C9 59.3(3)
C54 Ir C4 C9 132.8(4)
C50 Ir C4 C9 -39.6(2)
C49 Ir C4 C9 -78.7(2)
C1 Ir C4 N1 1.30(14)
C53 Ir C4 N1 -59.6(2)
C54 Ir C4 N1 13.9(4)
C50 Ir C4 N1 -158.49(17)
C49 Ir C4 N1 162.34(17)
C9 C4 C5 C6 0.0(4)
N1 C4 C5 C6 -176.1(3)
Ir C4 C5 C6 -97.7(3)
C9 C4 C5 C10 -170.9(3)
N1 C4 C5 C10 13.0(4)
Ir C4 C5 C10 91.4(3)
C4 C5 C6 C7 -0.2(4)
C10 C5 C6 C7 171.0(3)
C5 C6 C7 C8 -0.1(5)
C6 C7 C8 C9 0.7(5)
C7 C8 C9 C4 -0.8(4)
C7 C8 C9 C13 -178.7(3)
C5 C4 C9 C8 0.5(4)
N1 C4 C9 C8 176.5(2)
Ir C4 C9 C8 87.4(3)
C5 C4 C9 C13 178.4(3)
N1 C4 C9 C13 -5.6(4)
Ir C4 C9 C13 -94.7(3)
C6 C5 C10 C11 60.2(4)
C4 C5 C10 C11 -129.1(3)
C6 C5 C10 C12 -64.1(4)
C4 C5 C10 C12 106.6(3)
C8 C9 C13 C14 -93.0(4)
C4 C9 C13 C14 89.2(4)
C8 C9 C13 C15 32.6(4)
C4 C9 C13 C15 -145.2(3)
C1 N2 C16 C17 102.0(3)
C3 N2 C16 C17 -79.6(3)
C1 N2 C16 C21 -79.2(3)
C3 N2 C16 C21 99.1(3)
C21 C16 C17 C18 -3.3(4)
N2 C16 C17 C18 175.3(2)
C21 C16 C17 C22 176.8(2)
N2 C16 C17 C22 -4.5(4)
C16 C17 C18 C19 0.9(4)
C22 C17 C18 C19 -179.2(3)
C17 C18 C19 C20 1.4(4)
C18 C19 C20 C21 -1.5(5)
C19 C20 C21 C16 -0.7(4)
C19 C20 C21 C25 178.6(3)
C17 C16 C21 C20 3.2(4)
N2 C16 C21 C20 -175.5(2)
C17 C16 C21 C25 -176.1(3)
N2 C16 C21 C25 5.2(4)
C18 C17 C22 C23 -70.7(3)
C16 C17 C22 C23 109.2(3)
C18 C17 C22 C24 52.3(4)
C16 C17 C22 C24 -127.8(3)
C20 C21 C25 C27 -28.2(4)
C16 C21 C25 C27 151.1(3)
C20 C21 C25 C26 96.8(3)
C16 C21 C25 C26 -83.9(3)
C35 B C28 C29 -153.1(3)
C42 B C28 C29 85.9(3)
C2 B C28 C29 -30.0(3)
C35 B C28 C33 25.6(4)
C42 B C28 C33 -95.4(3)
C2 B C28 C33 148.7(3)
C33 C28 C29 C30 -3.7(4)
B C28 C29 C30 175.1(3)
C28 C29 C30 C31 2.4(5)
C29 C30 C31 C32 0.6(5)
C29 C30 C31 C34 -178.9(3)
C30 C31 C32 C33 -2.1(5)
C34 C31 C32 C33 177.4(3)
C31 C32 C33 C28 0.7(5)
C29 C28 C33 C32 2.1(4)
B C28 C33 C32 -176.7(3)
C42 B C35 C40 -6.6(4)
C2 B C35 C40 111.8(3)
C28 B C35 C40 -128.8(3)
C42 B C35 C36 170.2(3)
C2 B C35 C36 -71.4(3)
C28 B C35 C36 48.0(3)
C40 C35 C36 C37 -2.6(4)
B C35 C36 C37 -179.7(3)
C35 C36 C37 C38 1.9(5)
C36 C37 C38 C39 0.4(5)
C36 C37 C38 C41 179.8(3)
C37 C38 C39 C40 -1.7(5)
C41 C38 C39 C40 178.9(3)
C38 C39 C40 C35 0.9(5)
C36 C35 C40 C39 1.3(5)
B C35 C40 C39 178.2(3)
C35 B C42 C47 -99.5(3)
C2 B C42 C47 138.2(3)
C28 B C42 C47 22.1(4)
C35 B C42 C43 74.7(3)
C2 B C42 C43 -47.6(3)
C28 B C42 C43 -163.7(2)
C47 C42 C43 C44 0.9(4)
B C42 C43 C44 -173.7(3)
C42 C43 C44 C45 0.1(5)
C43 C44 C45 C46 -0.9(4)
C43 C44 C45 C48 178.5(3)
C44 C45 C46 C47 0.8(4)
C48 C45 C46 C47 -178.6(3)
C45 C46 C47 C42 0.2(5)
C43 C42 C47 C46 -1.0(4)
B C42 C47 C46 173.6(3)
C1 Ir C49 C50 162.8(4)
C53 Ir C49 C50 -70.9(2)
C54 Ir C49 C50 -108.3(2)
C4 Ir C49 C50 83.0(2)
C1 Ir C49 C56 -75.8(5)
C53 Ir C49 C56 50.5(3)
C54 Ir C49 C56 13.2(3)
C50 Ir C49 C56 121.5(4)
C4 Ir C49 C56 -155.6(3)
C56 C49 C50 C51 1.3(5)
Ir C49 C50 C51 103.3(3)
C56 C49 C50 Ir -101.9(3)
C1 Ir C50 C49 -166.8(3)
C53 Ir C50 C49 107.9(3)
C54 Ir C50 C49 69.8(2)
C4 Ir C50 C49 -113.0(2)
C1 Ir C50 C51 72.8(4)
C53 Ir C50 C51 -12.5(3)
C54 Ir C50 C51 -50.7(3)
C49 Ir C50 C51 -120.4(4)
C4 Ir C50 C51 126.5(3)
C49 C50 C51 C52 -74.8(6)
Ir C50 C51 C52 7.4(6)
C50 C51 C52 C53 5.4(9)
C51 C52 C53 C54 65.6(8)
C51 C52 C53 Ir -16.1(8)
C1 Ir C53 C54 96.8(2)
C50 Ir C53 C54 -105.0(2)
C49 Ir C53 C54 -69.8(2)
C4 Ir C53 C54 146.5(2)
C1 Ir C53 C52 -142.7(5)
C54 Ir C53 C52 120.5(6)
C50 Ir C53 C52 15.5(5)
C49 Ir C53 C52 50.8(5)
C4 Ir C53 C52 -93.0(5)
C52 C53 C54 C55 1.0(6)
Ir C53 C54 C55 105.9(4)
C52 C53 C54 Ir -104.9(4)
C1 Ir C54 C53 -88.4(2)
C50 Ir C54 C53 73.4(2)
C49 Ir C54 C53 108.5(2)
C4 Ir C54 C53 -99.4(4)
C1 Ir C54 C55 155.5(5)
C53 Ir C54 C55 -116.1(5)
C50 Ir C54 C55 -42.8(5)
C49 Ir C54 C55 -7.7(5)
C4 Ir C54 C55 144.4(5)
C53 C54 C55 C56 -78.8(7)
Ir C54 C55 C56 0.8(8)
C54 C55 C56 C49 11.1(9)
C50 C49 C56 C55 63.1(7)
Ir C49 C56 C55 -16.9(6)
C96 C91 C92 C93 0.0
C97 C91 C92 C93 178.4(6)
C91 C92 C93 C94 0.0
C92 C93 C94 C95 0.0
C93 C94 C95 C96 0.0
C94 C95 C96 C91 0.0
C92 C91 C96 C95 0.0
C97 C91 C96 C95 -178.3(6)
